data_4118548
loop_
_publ_author_name
'Hua Yang'
'Hongxiao Jin'
'Xinqing Wang'
'Ziyang Liu'
'Meilan Yu'
'Fukun Zhao'
'Brandon Q. Mercado'
'Marilyn M. Olmstead'
'Alan L. Balch'

_publ_section_title
;
 X-ray Crystallographic Characterization of New Soluble Endohedral
 Fullerenes Utilizing the Popular C82 Bucky Cage. Isolation and Structural
 Characterization of Sm@C3v(7)-C82, Sm@Cs(6)-C82, and Sm@C2(5)-C82
;
_journal_name_full 'Journal of the American Chemical Society'
_journal_page_first 14127
_journal_page_last 14136
_journal_paper_doi 10.1021/ja304867j
_journal_volume 134
_journal_year 2012
_chemical_formula_moiety 'C82 Sm, C36 H44 N4 Ni, 2(C7 H8)'
_chemical_formula_sum 'C132 H60 N4 Ni Sm'
_chemical_formula_weight 1910.90
_chemical_name_common Sm@C3v(7)C82.NiOEP.2toluene
_chemical_name_systematic
; 
 ? 
;
_space_group_IT_number 12
_symmetry_cell_setting monoclinic
_symmetry_space_group_name_Hall '-C 2y'
_symmetry_space_group_name_H-M 'C 1 2/m 1'
_atom_sites_solution_hydrogens geom
_atom_sites_solution_primary direct
_atom_sites_solution_secondary difmap
_audit_creation_method SHELXL-97
_cell_angle_alpha 90.00
_cell_angle_beta 96.892(2)
_cell_angle_gamma 90.00
_cell_formula_units_Z 4
_cell_length_a 25.2726(8)
_cell_length_b 14.9311(5)
_cell_length_c 20.3162(6)
_cell_measurement_reflns_used 9857
_cell_measurement_temperature 100(2)
_cell_measurement_theta_max 39.9
_cell_measurement_theta_min 2.2
_cell_volume 7610.9(4)
_computing_cell_refinement 'SAINT (Bruker, 2009)'
_computing_data_collection 'Apex2 (Bruker, 2009)'
_computing_data_reduction 'SAINT (Bruker, 2009)'
_computing_publication_material 'SHELXL97 (Sheldrick, 2008)'
_computing_structure_refinement 'SHELXL97 (Sheldrick, 2008)'
_computing_structure_solution 'SHELXS97 (Sheldrick, 2008)'
_diffrn_ambient_temperature 100(2)
_diffrn_detector_area_resol_mean 8.3
_diffrn_measured_fraction_theta_full 0.996
_diffrn_measured_fraction_theta_max 0.996
_diffrn_measurement_device_type 'Bruker SMART Apex II'
_diffrn_measurement_method '\f and \w'
_diffrn_radiation_monochromator Si(111)
_diffrn_radiation_source 'Beamline 11.3.1 ALS'
_diffrn_radiation_type synchrotron
_diffrn_radiation_wavelength 0.77490
_diffrn_reflns_av_R_equivalents 0.0303
_diffrn_reflns_av_sigmaI/netI 0.0244
_diffrn_reflns_limit_h_max 40
_diffrn_reflns_limit_h_min -40
_diffrn_reflns_limit_k_max 24
_diffrn_reflns_limit_k_min -24
_diffrn_reflns_limit_l_max 32
_diffrn_reflns_limit_l_min -32
_diffrn_reflns_number 74616
_diffrn_reflns_theta_full 38.72
_diffrn_reflns_theta_max 38.72
_diffrn_reflns_theta_min 2.20
_exptl_absorpt_coefficient_mu 1.354
_exptl_absorpt_correction_T_max 0.890
_exptl_absorpt_correction_T_min 0.797
_exptl_absorpt_correction_type multi-scan
_exptl_absorpt_process_details 'SADABS (Sheldrick, 2008)'
_exptl_crystal_colour black
_exptl_crystal_density_diffrn 1.668
_exptl_crystal_description block
_exptl_crystal_F_000 3880
_exptl_crystal_size_max 0.18
_exptl_crystal_size_mid 0.09
_exptl_crystal_size_min 0.09
_refine_diff_density_max 0.978
_refine_diff_density_min -1.787
_refine_diff_density_rms 0.067
_refine_ls_extinction_method none
_refine_ls_goodness_of_fit_ref 1.041
_refine_ls_hydrogen_treatment constr
_refine_ls_matrix_type full
_refine_ls_number_parameters 1055
_refine_ls_number_reflns 17239
_refine_ls_number_restraints 0
_refine_ls_restrained_S_all 1.041
_refine_ls_R_factor_all 0.0573
_refine_ls_R_factor_gt 0.0495
_refine_ls_shift/su_max 0.002
_refine_ls_shift/su_mean 0.000
_refine_ls_structure_factor_coef Fsqd
_refine_ls_weighting_details 'calc w=1/[\s^2^(Fo^2^)+(0.0456P)^2^+12.4585P] where P=(Fo^2^+2Fc^2^)/3'
_refine_ls_weighting_scheme calc
_refine_ls_wR_factor_gt 0.1226
_refine_ls_wR_factor_ref 0.1276
_reflns_number_gt 14816
_reflns_number_total 17239
_reflns_threshold_expression I>2\s(I)
_cod_data_source_file ja304867j_si_003.cif
_cod_data_source_block bqm37
_cod_original_sg_symbol_H-M 'C 2/m'
_cod_database_code 4118548

loop_
_symmetry_equiv_pos_as_xyz
'x, y, z'
'-x, y, -z'
'x+1/2, y+1/2, z'
'-x+1/2, y+1/2, -z'
'-x, -y, -z'
'x, -y, z'
'-x+1/2, -y+1/2, -z'
'x+1/2, -y+1/2, z'

loop_
_atom_site_label
_atom_site_type_symbol
_atom_site_fract_x
_atom_site_fract_y
_atom_site_fract_z
_atom_site_U_iso_or_equiv
_atom_site_adp_type
_atom_site_occupancy
_atom_site_symmetry_multiplicity
_atom_site_calc_flag
_atom_site_refinement_flags
_atom_site_disorder_assembly
_atom_site_disorder_group
Sm1 Sm 0.78159(5) 0.53263(17) 0.86906(7) 0.0506(3) Uani 0.23 1 d P . .
Sm2 Sm 0.79355(5) 0.52522(17) 0.88085(7) 0.0510(3) Uani 0.23 1 d P . .
Sm3 Sm 0.8518(3) 0.5782(6) 0.7876(4) 0.0692(18) Uiso 0.02 1 d P . .
Sm4 Sm 0.7610(3) 0.5224(4) 0.8414(4) 0.0494(14) Uiso 0.02 1 d P . .
C1 C 0.84128(12) 0.5179(2) 0.63085(13) 0.0309(8) Uani 0.50 1 d P . -1
C2 C 0.88296(13) 0.4534(2) 0.65654(14) 0.0299(5) Uani 0.50 1 d P . -1
C3 C 0.92812(11) 0.4840(2) 0.70133(15) 0.0307(10) Uani 0.50 1 d P . -1
C4 C 0.93340(14) 0.5779(2) 0.72172(17) 0.0299(6) Uani 0.50 1 d P . -1
C5 C 0.89216(12) 0.6423(2) 0.69635(15) 0.0291(5) Uani 0.50 1 d P . -1
C6 C 0.84583(14) 0.6116(2) 0.65026(14) 0.0287(5) Uani 0.50 1 d P . -1
C7 C 0.7979(2) 0.6619(7) 0.6463(5) 0.0320(11) Uani 0.50 1 d P . -1
C8 C 0.74689(16) 0.6238(2) 0.62996(16) 0.0307(6) Uani 0.50 1 d P . -1
C9 C 0.74229(14) 0.5352(2) 0.61107(14) 0.0340(6) Uani 0.50 1 d P . -1
C10 C 0.78996(13) 0.4842(2) 0.60849(12) 0.0316(9) Uani 0.50 1 d P . -1
C11 C 0.77572(16) 0.3918(2) 0.62276(14) 0.0342(6) Uani 0.50 1 d P . -1
C12 C 0.8139(2) 0.3338(6) 0.6460(4) 0.0323(11) Uani 0.50 1 d P . -1
C13 C 0.86935(16) 0.3620(2) 0.65773(16) 0.0322(6) Uani 0.50 1 d P . -1
C14 C 0.89557(15) 0.3005(2) 0.70574(19) 0.0349(7) Uani 0.50 1 d P . -1
C15 C 0.93833(14) 0.3298(3) 0.74762(18) 0.0368(7) Uani 0.50 1 d P . -1
C16 C 0.95596(15) 0.4198(3) 0.7440(2) 0.0331(6) Uani 0.50 1 d P . -1
C17 C 0.98001(16) 0.4433(3) 0.8104(3) 0.0363(10) Uani 0.50 1 d P . -1
C18 C 0.98409(19) 0.5271(4) 0.8282(3) 0.0406(11) Uani 0.50 1 d P . -1
C19 C 0.96502(12) 0.5989(3) 0.7814(2) 0.0327(6) Uani 0.50 1 d P . -1
C20 C 0.9556(3) 0.6727(4) 0.8226(4) 0.0343(11) Uani 0.50 1 d P . -1
C21 C 0.91654(15) 0.7350(2) 0.79734(18) 0.0350(6) Uani 0.50 1 d P . -1
C22 C 0.88668(13) 0.7209(2) 0.73331(18) 0.0294(5) Uani 0.50 1 d P . -1
C23 C 0.83488(19) 0.7603(3) 0.7371(2) 0.0333(7) Uani 0.50 1 d P . -1
C24 C 0.7967(3) 0.7343(5) 0.6938(3) 0.0277(11) Uani 0.50 1 d P . -1
C25 C 0.74033(19) 0.7238(4) 0.7178(3) 0.0319(9) Uani 0.50 1 d P . -1
C26 C 0.71144(14) 0.6605(3) 0.6739(2) 0.0329(7) Uani 0.50 1 d P . -1
C27 C 0.67383(12) 0.6059(3) 0.69794(17) 0.0365(7) Uani 0.50 1 d P . -1
C28 C 0.66936(12) 0.5128(7) 0.67779(17) 0.040(2) Uani 0.50 1 d P . -1
C29 C 0.70239(13) 0.4785(2) 0.63530(15) 0.0368(8) Uani 0.50 1 d P . -1
C30 C 0.72496(16) 0.3898(3) 0.64590(17) 0.0345(7) Uani 0.50 1 d P . -1
C31 C 0.71599(15) 0.3377(3) 0.7022(2) 0.0352(7) Uani 0.50 1 d P . -1
C32 C 0.7575(2) 0.2741(4) 0.7283(3) 0.0317(9) Uani 0.50 1 d P . -1
C33 C 0.8009(6) 0.2715(7) 0.6976(5) 0.066(3) Uani 0.50 1 d P . -1
C34 C 0.8553(2) 0.2439(3) 0.7288(2) 0.0355(8) Uani 0.50 1 d P . -1
C35 C 0.86019(18) 0.2201(2) 0.79519(19) 0.0377(7) Uani 0.50 1 d P . -1
C36 C 0.90681(16) 0.2508(3) 0.83963(19) 0.0347(7) Uani 0.50 1 d P . -1
C37 C 0.9449(2) 0.3032(4) 0.8168(3) 0.0313(10) Uani 0.50 1 d P . -1
C38 C 0.96715(12) 0.3755(3) 0.8565(2) 0.0362(7) Uani 0.50 1 d P . -1
C39 C 0.94991(12) 0.4002(2) 0.91705(17) 0.0338(6) Uani 0.50 1 d P . -1
C41 C 0.97609(11) 0.5558(3) 0.89433(18) 0.0357(7) Uani 0.50 1 d P . -1
C42 C 0.96129(13) 0.6480(3) 0.89031(19) 0.0365(7) Uani 0.50 1 d P . -1
C43 C 0.92638(17) 0.6829(3) 0.93158(19) 0.0371(7) Uani 0.50 1 d P . -1
C44 C 0.8864(9) 0.7436(11) 0.9082(8) 0.0339(19) Uani 0.50 1 d P . -1
C45 C 0.88129(19) 0.7722(2) 0.84089(19) 0.0374(7) Uani 0.50 1 d P . -1
C46 C 0.82881(17) 0.7821(2) 0.8047(2) 0.0336(6) Uani 0.50 1 d P . -1
C47 C 0.78218(19) 0.7612(2) 0.83160(19) 0.0354(7) Uani 0.50 1 d P . -1
C48 C 0.73503(16) 0.7300(2) 0.78617(18) 0.0341(6) Uani 0.50 1 d P . -1
C49 C 0.6952(4) 0.6732(5) 0.8116(6) 0.0325(13) Uani 0.50 1 d P . -1
C50 C 0.66479(14) 0.6125(3) 0.7670(2) 0.0385(9) Uani 0.50 1 d P . -1
C51 C 0.65209(10) 0.5233(2) 0.78779(18) 0.0358(8) Uani 0.50 1 d P . -1
C52 C 0.65749(11) 0.4620(3) 0.73417(18) 0.0378(7) Uani 0.50 1 d P . -1
C53 C 0.67977(15) 0.3762(3) 0.7474(2) 0.0344(7) Uani 0.50 1 d P . -1
C54 C 0.6870(4) 0.3486(5) 0.8139(6) 0.0324(13) Uani 0.50 1 d P . -1
C55 C 0.72802(13) 0.2857(2) 0.83972(16) 0.0324(6) Uani 0.50 1 d P . -1
C56 C 0.76345(17) 0.2482(2) 0.79851(18) 0.0316(6) Uani 0.50 1 d P . -1
C57 C 0.81393(16) 0.2216(2) 0.8297(2) 0.0317(6) Uani 0.50 1 d P . -1
C58 C 0.83270(13) 0.2467(2) 0.89734(16) 0.0302(5) Uani 0.50 1 d P . -1
C59 C 0.8887(9) 0.2683(12) 0.9002(9) 0.037(2) Uani 0.50 1 d P . -1
C60 C 0.90933(14) 0.3432(3) 0.94163(17) 0.0307(6) Uani 0.50 1 d P . -1
C61 C 0.87480(15) 0.3814(2) 0.98428(14) 0.0287(5) Uani 0.50 1 d P . -1
C62 C 0.87877(13) 0.4741(2) 1.00342(13) 0.0326(6) Uani 0.50 1 d P . -1
C63 C 0.91761(13) 0.5325(2) 0.98100(15) 0.0347(6) Uani 0.50 1 d P . -1
C64 C 0.90462(17) 0.6249(3) 0.97766(16) 0.0362(7) Uani 0.50 1 d P . -1
C65 C 0.8512(2) 0.6556(3) 0.98405(15) 0.0354(7) Uani 0.50 1 d P . -1
C66 C 0.83818(17) 0.7276(2) 0.93741(17) 0.0382(7) Uani 0.50 1 d P . -1
C67 C 0.78716(16) 0.7337(2) 0.90131(19) 0.0372(7) Uani 0.50 1 d P . -1
C68 C 0.7466(5) 0.6782(7) 0.9226(5) 0.0386(16) Uani 0.50 1 d P . -1
C69 C 0.70158(14) 0.6479(3) 0.87887(18) 0.0366(7) Uani 0.50 1 d P . -1
C70 C 0.68544(13) 0.5629(3) 0.90106(19) 0.0367(7) Uani 0.50 1 d P . -1
C72 C 0.67788(12) 0.4056(3) 0.86816(18) 0.0337(6) Uani 0.50 1 d P . -1
C73 C 0.71268(13) 0.3797(3) 0.92698(16) 0.0348(6) Uani 0.50 1 d P . -1
C74 C 0.7439(4) 0.3036(6) 0.9093(5) 0.0328(12) Uani 0.50 1 d P . -1
C75 C 0.79791(14) 0.2903(2) 0.93695(15) 0.0304(5) Uani 0.50 1 d P . -1
C76 C 0.82022(15) 0.3550(3) 0.98396(15) 0.0313(6) Uani 0.50 1 d P . -1
C77 C 0.78954(16) 0.4317(3) 1.00276(15) 0.0326(6) Uani 0.50 1 d P . -1
C79 C 0.81122(18) 0.5957(3) 1.00071(15) 0.0339(6) Uani 0.50 1 d P . -1
C80 C 0.75822(15) 0.6108(2) 0.97317(15) 0.0355(7) Uani 0.50 1 d P . -1
C81 C 0.7211(2) 0.5369(4) 0.9598(3) 0.0359(9) Uani 0.50 1 d P . -1
C82 C 0.7358(2) 0.4461(4) 0.9735(3) 0.0341(9) Uani 0.50 1 d P . -1
C40 C 0.95394(9) 0.5000 0.93746(12) 0.0364(5) Uani 1 2 d S . .
C71 C 0.66339(8) 0.5000 0.85466(13) 0.0368(5) Uani 1 2 d S . .
C78 C 0.82715(10) 0.5000 1.01503(10) 0.0347(4) Uani 1 2 d S . .
Ni1 Ni 0.984881(8) 0.5000 0.581885(10) 0.01643(5) Uani 1 2 d S . .
N1 N 1.04477(6) 0.5000 0.65255(7) 0.0187(2) Uani 1 2 d S . .
N3 N 0.92374(6) 0.5000 0.51296(7) 0.0184(2) Uani 1 2 d S . .
N2 N 0.98384(4) 0.63116(7) 0.58324(5) 0.01901(17) Uani 1 1 d . . .
C83 C 0.89673(4) 0.57282(9) 0.48386(6) 0.01943(19) Uani 1 1 d . . .
C84 C 1.07011(5) 0.57272(9) 0.68385(6) 0.0202(2) Uani 1 1 d . . .
C85 C 0.94962(5) 0.68782(9) 0.54557(6) 0.0209(2) Uani 1 1 d . . .
C86 C 1.01711(5) 0.68798(9) 0.62251(6) 0.0208(2) Uani 1 1 d . . .
C87 C 0.90910(5) 0.66087(9) 0.49819(6) 0.0212(2) Uani 1 1 d . . .
H87 H 0.8885 0.7059 0.4740 0.025 Uiso 1 1 calc R . .
C88 C 1.05814(5) 0.66097(9) 0.66918(6) 0.0215(2) Uani 1 1 d . . .
H88 H 1.0794 0.7059 0.6926 0.026 Uiso 1 1 calc R . .
C89 C 0.85221(4) 0.54540(9) 0.43652(6) 0.0211(2) Uani 1 1 d . . .
C90 C 0.96088(5) 0.78081(9) 0.56162(7) 0.0244(2) Uani 1 1 d . . .
C91 C 1.11108(5) 0.54556(9) 0.73597(6) 0.0224(2) Uani 1 1 d . . .
C92 C 1.00340(5) 0.78078(9) 0.60968(7) 0.0245(2) Uani 1 1 d . . .
C93 C 0.81288(5) 0.60863(10) 0.40022(6) 0.0242(2) Uani 1 1 d . . .
H93A H 0.7948 0.5784 0.3604 0.029 Uiso 1 1 calc R . .
H93B H 0.8321 0.6612 0.3853 0.029 Uiso 1 1 calc R . .
C94 C 0.92931(6) 0.85845(10) 0.53070(9) 0.0314(3) Uani 1 1 d . . .
H94A H 0.9265 0.8529 0.4818 0.038 Uiso 1 1 calc R . .
H94B H 0.9487 0.9147 0.5434 0.038 Uiso 1 1 calc R . .
C95 C 1.14325(5) 0.60861(11) 0.78209(7) 0.0265(2) Uani 1 1 d . . .
H95A H 1.1547 0.6598 0.7563 0.032 Uiso 1 1 calc R . .
H95B H 1.1757 0.5773 0.8025 0.032 Uiso 1 1 calc R . .
C96 C 1.03122(6) 0.85852(10) 0.64602(8) 0.0310(3) Uani 1 1 d . . .
H96A H 1.0217 0.9143 0.6210 0.037 Uiso 1 1 calc R . .
H96B H 1.0702 0.8502 0.6479 0.037 Uiso 1 1 calc R . .
C97 C 0.77102(6) 0.64041(12) 0.44363(7) 0.0323(3) Uani 1 1 d . . .
H97A H 0.7455 0.6800 0.4177 0.048 Uiso 1 1 calc R . .
H97B H 0.7886 0.6731 0.4820 0.048 Uiso 1 1 calc R . .
H97C H 0.7522 0.5885 0.4589 0.048 Uiso 1 1 calc R . .
C98 C 1.11250(6) 0.64416(11) 0.83718(7) 0.0304(3) Uani 1 1 d . . .
H98A H 1.1359 0.6828 0.8669 0.046 Uiso 1 1 calc R . .
H98B H 1.1004 0.5937 0.8624 0.046 Uiso 1 1 calc R . .
H98C H 1.0816 0.6787 0.8175 0.046 Uiso 1 1 calc R . .
C99 C 0.87316(7) 0.86444(13) 0.55146(10) 0.0399(4) Uani 1 1 d . . .
H99A H 0.8548 0.9168 0.5305 0.060 Uiso 1 1 calc R . .
H99B H 0.8755 0.8703 0.5998 0.060 Uiso 1 1 calc R . .
H99C H 0.8532 0.8101 0.5374 0.060 Uiso 1 1 calc R . .
C100 C 1.01678(7) 0.86874(13) 0.71626(10) 0.0407(4) Uani 1 1 d . . .
H10A H 1.0357 0.9203 0.7376 0.061 Uiso 1 1 calc R . .
H10B H 1.0270 0.8144 0.7417 0.061 Uiso 1 1 calc R . .
H10C H 0.9783 0.8781 0.7147 0.061 Uiso 1 1 calc R . .
C101 C 0.55092(12) 0.4410(2) 0.93454(15) 0.0306(6) Uani 0.50 1 d P A -1
C102 C 0.58174(14) 0.4809(2) 0.98754(15) 0.0326(7) Uani 0.50 1 d P A -1
H102 H 0.6018 0.4442 1.0196 0.039 Uiso 0.50 1 calc PR A -1
C103 C 0.58395(17) 0.5723(3) 0.9949(2) 0.0431(8) Uani 0.50 1 d P A -1
H103 H 0.6053 0.5979 1.0318 0.052 Uiso 0.50 1 calc PR A -1
C104 C 0.55518(19) 0.6277(3) 0.9487(2) 0.0444(8) Uani 0.50 1 d P A -1
H104 H 0.5566 0.6909 0.9537 0.053 Uiso 0.50 1 calc PR A -1
C105 C 0.5247(2) 0.5895(3) 0.8958(2) 0.0539(11) Uani 0.50 1 d P A -1
H105 H 0.5049 0.6265 0.8637 0.065 Uiso 0.50 1 calc PR A -1
C106 C 0.52252(14) 0.4981(11) 0.88882(17) 0.0502(11) Uani 0.50 1 d P A -1
H106 H 0.5010 0.4730 0.8518 0.060 Uiso 0.50 1 calc PR A -1
C107 C 0.54879(18) 0.3413(3) 0.9266(2) 0.0446(9) Uani 0.50 1 d P A -1
H10D H 0.5848 0.3165 0.9362 0.067 Uiso 0.50 1 calc PR A -1
H10E H 0.5344 0.3264 0.8809 0.067 Uiso 0.50 1 calc PR A -1
H10F H 0.5258 0.3158 0.9573 0.067 Uiso 0.50 1 calc PR A -1
C108 C 0.81725(8) 0.0000 0.81315(10) 0.0264(3) Uani 1 2 d S . .
C109 C 0.87273(8) 0.0000 0.82105(10) 0.0287(4) Uani 1 2 d S . .
H109 H 0.8917 0.0000 0.8643 0.034 Uiso 1 2 calc SR . .
C110 C 0.90054(9) 0.0000 0.76609(12) 0.0346(4) Uani 1 2 d S . .
H110 H 0.9384 0.0000 0.7721 0.041 Uiso 1 2 calc SR . .
C111 C 0.87366(9) 0.0000 0.70261(11) 0.0330(4) Uani 1 2 d S . .
H111 H 0.8929 0.0000 0.6652 0.040 Uiso 1 2 calc SR . .
C112 C 0.81853(9) 0.0000 0.69407(11) 0.0335(4) Uani 1 2 d S . .
H112 H 0.7998 0.0000 0.6507 0.040 Uiso 1 2 calc SR . .
C113 C 0.79054(9) 0.0000 0.74888(10) 0.0323(4) Uani 1 2 d S . .
H113 H 0.7527 0.0000 0.7425 0.039 Uiso 1 2 calc SR . .
C114 C 0.78733(10) 0.0000 0.87223(11) 0.0341(4) Uani 1 2 d S . .
H11A H 0.8120 0.0000 0.9120 0.051 Uiso 1 2 d SR . .
H11B H 0.7653 0.0525 0.8713 0.051 Uiso 1 1 d R . .

loop_
_atom_site_aniso_label
_atom_site_aniso_U_11
_atom_site_aniso_U_22
_atom_site_aniso_U_33
_atom_site_aniso_U_23
_atom_site_aniso_U_13
_atom_site_aniso_U_12
Sm1 0.0434(6) 0.0806(5) 0.0317(6) -0.0084(5) 0.0211(4) 0.0181(6)
Sm2 0.0449(5) 0.0871(11) 0.0241(4) -0.0177(4) 0.0164(3) 0.0038(5)
C1 0.0373(12) 0.038(2) 0.0190(9) 0.0023(9) 0.0094(9) 0.0023(10)
C2 0.0365(13) 0.0351(14) 0.0210(11) 0.0007(10) 0.0150(10) 0.0045(11)
C3 0.0271(10) 0.036(3) 0.0312(11) 0.0035(10) 0.0145(9) 0.0042(10)
C4 0.0240(13) 0.0393(17) 0.0284(14) 0.0040(12) 0.0109(11) -0.0022(12)
C5 0.0318(13) 0.0294(14) 0.0282(13) 0.0058(10) 0.0119(11) -0.0046(10)
C6 0.0324(14) 0.0330(14) 0.0217(11) 0.0080(10) 0.0068(10) -0.0024(12)
C7 0.038(3) 0.032(2) 0.0265(16) 0.0112(14) 0.005(2) 0.004(3)
C8 0.0298(15) 0.0404(17) 0.0211(12) 0.0104(11) -0.0002(11) 0.0064(13)
C9 0.0405(15) 0.0418(15) 0.0169(10) 0.0039(10) -0.0079(10) 0.0013(12)
C10 0.0458(14) 0.033(3) 0.0147(8) -0.0006(9) -0.0007(8) 0.0005(11)
C11 0.0434(18) 0.0411(17) 0.0168(11) -0.0057(11) -0.0011(11) -0.0047(14)
C12 0.047(3) 0.0293(17) 0.0201(14) -0.0095(11) 0.004(3) 0.002(3)
C13 0.0404(17) 0.0341(15) 0.0240(13) -0.0046(11) 0.0120(12) 0.0054(13)
C14 0.0436(17) 0.0286(16) 0.0360(16) -0.0006(13) 0.0183(14) 0.0104(13)
C15 0.0347(14) 0.0410(17) 0.0378(15) 0.0065(13) 0.0164(12) 0.0147(13)
C16 0.0252(14) 0.0439(18) 0.0320(17) 0.0039(14) 0.0105(13) 0.0085(13)
C17 0.0192(14) 0.042(3) 0.049(3) 0.016(2) 0.0106(17) 0.0099(17)
C18 0.0182(12) 0.044(3) 0.059(3) 0.0081(17) 0.0025(14) -0.0008(14)
C19 0.0213(12) 0.0383(16) 0.0392(18) 0.0079(15) 0.0066(11) -0.0069(11)
C20 0.026(2) 0.036(3) 0.040(2) 0.007(2) -0.0002(17) -0.0099(18)
C21 0.0388(16) 0.0291(14) 0.0382(16) -0.0007(13) 0.0091(13) -0.0137(13)
C22 0.0336(14) 0.0219(12) 0.0343(16) 0.0058(11) 0.0111(12) -0.0026(11)
C23 0.043(2) 0.0207(13) 0.0383(19) 0.0063(12) 0.0122(16) 0.0027(15)
C24 0.052(3) 0.0168(19) 0.0155(14) 0.0054(13) 0.0078(15) 0.0091(17)
C25 0.032(2) 0.0305(17) 0.032(2) 0.0065(15) 0.0009(16) 0.0142(19)
C26 0.0291(14) 0.0385(17) 0.0294(15) 0.0071(15) -0.0037(14) 0.0085(12)
C27 0.0235(12) 0.0506(19) 0.0332(15) 0.0082(13) -0.0057(10) 0.0076(12)
C28 0.0249(10) 0.054(7) 0.0365(13) 0.0075(19) -0.0129(9) 0.0002(15)
C29 0.0359(13) 0.044(2) 0.0260(11) 0.0029(10) -0.0142(10) -0.0055(11)
C30 0.0350(16) 0.0433(18) 0.0224(13) -0.0046(12) -0.0077(12) -0.0108(14)
C31 0.0347(16) 0.0414(18) 0.0272(15) -0.0014(15) -0.0060(14) -0.0146(13)
C32 0.042(3) 0.0229(14) 0.0291(19) -0.0053(12) -0.0014(19) -0.010(2)
C33 0.098(7) 0.032(3) 0.062(5) -0.027(3) -0.013(4) 0.006(4)
C34 0.053(3) 0.0255(16) 0.0302(16) -0.0044(12) 0.0132(17) 0.0052(19)
C35 0.053(2) 0.0210(13) 0.0394(17) 0.0005(11) 0.0073(16) 0.0066(13)
C36 0.0356(16) 0.0287(15) 0.0401(18) 0.0058(13) 0.0059(14) 0.0124(13)
C37 0.032(3) 0.031(3) 0.031(2) 0.003(2) 0.0047(19) 0.0145(19)
C38 0.0205(11) 0.0452(19) 0.0431(18) 0.0154(16) 0.0049(12) 0.0126(11)
C39 0.0222(11) 0.0419(17) 0.0353(14) 0.0094(13) -0.0044(10) 0.0053(11)
C41 0.0190(10) 0.0473(18) 0.0381(15) 0.0019(13) -0.0070(10) -0.0057(11)
C42 0.0286(13) 0.0453(18) 0.0334(15) 0.0005(15) -0.0049(12) -0.0143(13)
C43 0.0399(18) 0.0399(19) 0.0291(15) -0.0050(13) -0.0050(13) -0.0162(15)
C44 0.047(3) 0.032(4) 0.023(3) -0.009(3) 0.004(2) -0.014(3)
C45 0.050(2) 0.0237(14) 0.0376(17) -0.0005(12) 0.0020(16) -0.0135(14)
C46 0.0369(18) 0.0184(12) 0.047(2) 0.0018(12) 0.0096(15) -0.0001(11)
C47 0.054(2) 0.0209(12) 0.0322(16) -0.0006(11) 0.0079(16) 0.0083(13)
C48 0.0369(16) 0.0257(13) 0.0396(16) 0.0021(12) 0.0043(13) 0.0145(12)
C49 0.027(3) 0.034(3) 0.0373(19) 0.002(3) 0.007(2) 0.013(2)
C50 0.0186(13) 0.056(2) 0.0420(19) 0.0108(17) 0.0088(12) 0.0119(13)
C51 0.0145(9) 0.049(2) 0.0439(15) 0.0062(12) 0.0043(9) 0.0032(9)
C52 0.0179(10) 0.0529(18) 0.0405(16) 0.0053(14) -0.0056(10) -0.0052(11)
C53 0.0224(14) 0.0423(18) 0.0365(18) 0.0020(14) -0.0046(12) -0.0125(13)
C54 0.024(3) 0.032(3) 0.041(3) 0.005(3) 0.0044(19) -0.010(2)
C55 0.0324(13) 0.0315(14) 0.0337(14) 0.0027(11) 0.0064(11) -0.0151(11)
C56 0.0410(17) 0.0234(13) 0.0300(15) 0.0007(11) 0.0021(13) -0.0106(12)
C57 0.0327(16) 0.0222(13) 0.0420(19) 0.0015(12) 0.0114(14) 0.0005(11)
C58 0.0400(15) 0.0216(11) 0.0292(13) 0.0076(10) 0.0048(11) -0.0008(10)
C59 0.040(3) 0.039(4) 0.032(5) 0.017(2) 0.001(3) 0.010(3)
C60 0.0285(14) 0.0359(17) 0.0265(15) 0.0108(13) -0.0012(11) 0.0049(12)
C61 0.0322(14) 0.0347(15) 0.0182(11) 0.0079(10) -0.0015(10) 0.0007(13)
C62 0.0401(14) 0.0392(15) 0.0163(9) 0.0035(9) -0.0054(9) -0.0017(11)
C63 0.0350(14) 0.0451(16) 0.0208(11) 0.0010(10) -0.0101(10) -0.0053(12)
C64 0.0435(19) 0.0411(18) 0.0226(13) -0.0062(12) -0.0022(12) -0.0137(14)
C65 0.051(2) 0.0340(16) 0.0209(12) -0.0088(11) 0.0036(13) -0.0053(17)
C66 0.058(2) 0.0279(14) 0.0292(15) -0.0097(12) 0.0085(14) -0.0053(14)
C67 0.055(2) 0.0226(13) 0.0358(17) -0.0063(12) 0.0133(15) 0.0035(13)
C68 0.049(3) 0.031(4) 0.038(4) -0.008(2) 0.016(3) 0.010(2)
C69 0.0349(15) 0.0395(17) 0.0379(16) -0.0008(13) 0.0148(12) 0.0138(13)
C70 0.0271(13) 0.0499(19) 0.0361(16) 0.0031(15) 0.0163(12) 0.0092(13)
C72 0.0233(12) 0.0440(18) 0.0359(16) 0.0017(14) 0.0116(11) -0.0080(12)
C73 0.0309(13) 0.0440(17) 0.0316(14) 0.0082(12) 0.0123(11) -0.0102(12)
C74 0.0344(18) 0.034(4) 0.032(3) 0.008(2) 0.011(2) -0.012(2)
C75 0.0410(15) 0.0278(13) 0.0231(12) 0.0089(11) 0.0063(11) -0.0055(11)
C76 0.0365(16) 0.0372(17) 0.0205(12) 0.0095(12) 0.0041(11) 0.0019(13)
C77 0.0422(17) 0.0391(18) 0.0184(11) 0.0053(11) 0.0118(12) 0.0022(14)
C79 0.049(2) 0.0361(19) 0.0174(12) -0.0048(12) 0.0095(13) 0.0001(15)
C80 0.0450(17) 0.0391(16) 0.0257(13) -0.0062(11) 0.0176(12) 0.0033(14)
C81 0.040(3) 0.044(2) 0.027(2) -0.0019(16) 0.0197(17) 0.0019(18)
C82 0.039(2) 0.041(2) 0.025(2) 0.0062(15) 0.0160(17) -0.0022(18)
C40 0.0222(8) 0.0506(13) 0.0332(10) 0.000 -0.0095(7) 0.000
C71 0.0194(8) 0.0517(14) 0.0413(12) 0.000 0.0118(8) 0.000
C78 0.0447(12) 0.0436(12) 0.0163(7) 0.000 0.0056(7) 0.000
Ni1 0.01384(8) 0.02133(10) 0.01403(8) 0.000 0.00138(6) 0.000
N1 0.0157(5) 0.0246(6) 0.0158(5) 0.000 0.0018(4) 0.000
N3 0.0157(5) 0.0234(6) 0.0159(5) 0.000 0.0011(4) 0.000
N2 0.0164(4) 0.0230(4) 0.0176(4) -0.0001(3) 0.0014(3) -0.0004(3)
C83 0.0159(4) 0.0259(5) 0.0165(4) 0.0010(4) 0.0019(3) 0.0014(4)
C84 0.0168(4) 0.0276(5) 0.0162(4) -0.0006(4) 0.0015(3) -0.0014(4)
C85 0.0185(4) 0.0237(5) 0.0204(5) 0.0007(4) 0.0022(4) 0.0008(4)
C86 0.0185(4) 0.0243(5) 0.0197(5) -0.0009(4) 0.0021(4) -0.0013(4)
C87 0.0182(4) 0.0256(5) 0.0195(5) 0.0017(4) 0.0008(4) 0.0019(4)
C88 0.0186(4) 0.0263(5) 0.0193(5) -0.0012(4) 0.0012(4) -0.0026(4)
C89 0.0158(4) 0.0315(6) 0.0158(4) 0.0006(4) 0.0012(3) 0.0015(4)
C90 0.0217(5) 0.0241(5) 0.0270(6) 0.0011(4) 0.0014(4) 0.0007(4)
C91 0.0173(4) 0.0321(6) 0.0173(5) -0.0012(4) 0.0001(4) -0.0014(4)
C92 0.0226(5) 0.0237(5) 0.0267(6) -0.0019(4) 0.0013(4) -0.0010(4)
C93 0.0189(5) 0.0345(6) 0.0186(5) 0.0031(4) 0.0000(4) 0.0031(4)
C94 0.0276(6) 0.0262(6) 0.0391(8) 0.0028(5) -0.0007(5) 0.0027(5)
C95 0.0210(5) 0.0364(7) 0.0212(5) -0.0020(5) -0.0016(4) -0.0043(5)
C96 0.0282(6) 0.0262(6) 0.0373(7) -0.0021(5) -0.0015(5) -0.0029(5)
C97 0.0237(5) 0.0479(9) 0.0257(6) 0.0056(6) 0.0044(5) 0.0114(6)
C98 0.0334(6) 0.0379(7) 0.0196(5) -0.0029(5) 0.0022(5) -0.0087(6)
C99 0.0317(7) 0.0356(8) 0.0520(10) -0.0060(7) 0.0038(7) 0.0089(6)
C100 0.0371(8) 0.0399(9) 0.0457(9) -0.0191(7) 0.0069(7) -0.0024(7)
C101 0.0264(11) 0.0409(16) 0.0248(12) -0.0069(11) 0.0040(9) -0.0013(11)
C102 0.0455(16) 0.026(2) 0.0249(11) -0.0024(9) -0.0035(10) -0.0003(10)
C103 0.049(2) 0.043(2) 0.0356(17) -0.0063(15) -0.0028(14) -0.0042(16)
C104 0.057(2) 0.037(2) 0.041(2) 0.0026(16) 0.0129(18) 0.0054(17)
C105 0.069(3) 0.056(2) 0.0351(17) 0.0049(17) 0.0032(18) 0.031(2)
C106 0.0445(15) 0.064(3) 0.0375(15) -0.019(5) -0.0138(13) 0.011(5)
C107 0.0444(19) 0.044(2) 0.045(2) -0.0148(18) 0.0043(16) -0.0078(16)
C108 0.0296(8) 0.0278(9) 0.0220(8) 0.000 0.0034(6) 0.000
C109 0.0277(8) 0.0325(9) 0.0250(8) 0.000 -0.0007(7) 0.000
C110 0.0265(9) 0.0485(13) 0.0287(9) 0.000 0.0030(7) 0.000
C111 0.0312(9) 0.0428(12) 0.0260(9) 0.000 0.0077(7) 0.000
C112 0.0287(9) 0.0483(13) 0.0233(8) 0.000 0.0016(7) 0.000
C113 0.0274(9) 0.0463(12) 0.0223(8) 0.000 -0.0006(7) 0.000
C114 0.0353(10) 0.0422(12) 0.0255(9) 0.000 0.0064(8) 0.000

loop_
_atom_type_symbol
_atom_type_description
_atom_type_scat_dispersion_real
_atom_type_scat_dispersion_imag
_atom_type_scat_source
C C -0.0020 0.0020 'International Tables Vol C Tables 4.2.6.8 and 6.1.1.4'
H H 0.0000 0.0000 'International Tables Vol C Tables 4.2.6.8 and 6.1.1.4'
N N -0.0031 0.0040 'International Tables Vol C Tables 4.2.6.8 and 6.1.1.4'
Ni Ni 0.1906 1.3024 'International Tables Vol C Tables 4.2.6.8 and 6.1.1.4'
Sm Sm -0.2130 4.0092 'International Tables Vol C Tables 4.2.6.8 and 6.1.1.4'

loop_
_geom_angle_atom_site_label_1
_geom_angle_atom_site_label_2
_geom_angle_atom_site_label_3
_geom_angle
_geom_angle_site_symmetry_1
_geom_angle_site_symmetry_3
C81 Sm1 C80 33.24(14) . .
C81 Sm1 C82 11.40(12) . 6_565
C80 Sm1 C82 23.09(14) . 6_565
C81 Sm1 C73 32.17(17) . 6_565
C80 Sm1 C73 31.78(12) . 6_565
C82 Sm1 C73 32.68(16) 6_565 6_565
C81 Sm1 C70 32.75(16) . .
C80 Sm1 C70 53.31(13) . .
C82 Sm1 C70 41.34(15) 6_565 .
C73 Sm1 C70 26.26(12) 6_565 .
C81 Sm1 C68 54.2(3) . .
C80 Sm1 C68 32.31(19) . .
C82 Sm1 C68 49.1(2) 6_565 .
C73 Sm1 C68 27.3(3) 6_565 .
C70 Sm1 C68 52.3(3) . .
C81 Sm1 C69 53.33(17) . .
C80 Sm1 C69 52.54(12) . .
C82 Sm1 C69 55.78(16) 6_565 .
C73 Sm1 C69 23.31(11) 6_565 .
C70 Sm1 C69 31.06(12) . .
C68 Sm1 C69 31.2(3) . .
C80 Sm2 C82 23.22(14) . 6_565
C80 Sm2 C77 25.60(12) . 6_565
C82 Sm2 C77 32.44(14) 6_565 6_565
C80 Sm2 C81 33.06(14) . .
C82 Sm2 C81 11.29(11) 6_565 .
C77 Sm2 C81 43.29(14) 6_565 .
C80 Sm2 C79 31.51(13) . .
C82 Sm2 C79 45.70(15) 6_565 .
C77 Sm2 C79 15.11(10) 6_565 .
C81 Sm2 C79 56.92(15) . .
C80 Sm2 C81 54.14(17) . 6_565
C82 Sm2 C81 31.02(13) 6_565 6_565
C77 Sm2 C81 54.16(16) 6_565 6_565
C81 Sm2 C81 23.7(3) . 6_565
C79 Sm2 C81 69.26(17) . 6_565
C80 Sm2 C73 30.51(11) . 6_565
C82 Sm2 C73 31.36(16) 6_565 6_565
C77 Sm2 C73 54.88(12) 6_565 6_565
C81 Sm2 C73 30.63(17) . 6_565
C79 Sm2 C73 61.92(12) . 6_565
C81 Sm2 C73 52.92(15) 6_565 6_565
C5 Sm3 C4 33.81(16) . .
C5 Sm3 C22 32.34(16) . .
C4 Sm3 C22 56.7(2) . .
C5 Sm3 C14 17.78(13) . 6_565
C4 Sm3 C14 44.98(19) . 6_565
C22 Sm3 C14 14.58(11) . 6_565
C5 Sm3 C15 33.16(16) . 6_565
C4 Sm3 C15 31.60(15) . 6_565
C22 Sm3 C15 32.26(15) . 6_565
C14 Sm3 C15 28.41(15) 6_565 6_565
C5 Sm3 C6 31.68(15) . .
C4 Sm3 C6 56.0(2) . .
C22 Sm3 C6 54.3(2) . .
C14 Sm3 C6 43.12(17) 6_565 .
C15 Sm3 C6 64.8(2) 6_565 .
C5 Sm3 C21 55.7(2) . .
C4 Sm3 C21 63.3(2) . .
C22 Sm3 C21 30.17(15) . .
C14 Sm3 C21 40.44(17) 6_565 .
C15 Sm3 C21 31.85(14) 6_565 .
C6 Sm3 C21 83.4(3) . .
C5 Sm3 C13 17.46(13) . 6_565
C4 Sm3 C13 45.97(18) . 6_565
C22 Sm3 C13 42.06(18) . 6_565
C14 Sm3 C13 29.52(14) 6_565 6_565
C15 Sm3 C13 50.57(19) 6_565 6_565
C6 Sm3 C13 14.39(10) . 6_565
C21 Sm3 C13 70.0(2) . 6_565
C70 Sm4 C72 19.15(12) . 6_565
C70 Sm4 C71 32.47(13) . .
C72 Sm4 C71 34.16(13) 6_565 .
C70 Sm4 C69 32.75(15) . .
C72 Sm4 C69 22.88(13) 6_565 .
C71 Sm4 C69 56.95(16) . .
C70 Sm4 C73 26.20(14) . 6_565
C72 Sm4 C73 32.36(14) 6_565 6_565
C71 Sm4 C73 58.48(16) . 6_565
C69 Sm4 C73 23.34(12) . 6_565
C70 Sm4 C54 50.6(3) . 6_565
C72 Sm4 C54 31.8(2) 6_565 6_565
C71 Sm4 C54 57.1(2) . 6_565
C69 Sm4 C54 29.1(3) . 6_565
C73 Sm4 C54 52.0(3) 6_565 6_565
C70 Sm4 C70 42.4(2) . 6_565
C72 Sm4 C70 56.09(19) 6_565 6_565
C71 Sm4 C70 30.76(12) . 6_565
C69 Sm4 C70 75.0(2) . 6_565
C73 Sm4 C70 64.11(19) 6_565 6_565
C54 Sm4 C70 85.4(3) 6_565 6_565
C10 C1 C6 117.9(3) . .
C10 C1 C2 118.0(3) . .
C6 C1 C2 120.1(3) . .
C13 C2 C3 118.1(3) . .
C13 C2 C1 118.2(3) . .
C3 C2 C1 119.5(3) . .
C13 C2 Sm3 74.5(2) . 6_565
C3 C2 Sm3 75.8(2) . 6_565
C1 C2 Sm3 99.8(2) . 6_565
C16 C3 C2 117.9(3) . .
C16 C3 C4 116.8(3) . .
C2 C3 C4 121.2(3) . .
C16 C3 Sm3 74.5(2) . 6_565
C2 C3 Sm3 75.4(2) . 6_565
C4 C3 Sm3 100.3(2) . 6_565
C19 C4 C3 118.8(3) . .
C19 C4 C5 117.6(3) . .
C3 C4 C5 119.5(3) . .
C19 C4 Sm3 87.7(3) . .
C3 C4 Sm3 95.6(3) . .
C5 C4 Sm3 66.6(2) . .
C22 C5 C4 118.1(3) . .
C22 C5 C6 118.3(3) . .
C4 C5 C6 119.6(3) . .
C22 C5 Sm3 81.0(3) . .
C4 C5 Sm3 79.5(3) . .
C6 C5 Sm3 89.3(3) . .
C7 C6 C1 117.0(5) . .
C7 C6 C5 118.5(5) . .
C1 C6 C5 120.0(3) . .
C7 C6 Sm3 95.4(4) . .
C1 C6 Sm3 95.2(2) . .
C5 C6 Sm3 59.0(2) . .
C8 C7 C6 123.3(7) . .
C8 C7 C24 111.5(6) . .
C6 C7 C24 116.1(7) . .
C9 C8 C7 119.8(5) . .
C9 C8 C26 119.8(4) . .
C7 C8 C26 108.5(5) . .
C8 C9 C10 118.5(3) . .
C8 C9 C29 120.4(3) . .
C10 C9 C29 108.9(3) . .
C1 C10 C9 122.9(3) . .
C1 C10 C11 120.6(3) . .
C9 C10 C11 105.4(3) . .
C12 C11 C30 120.8(5) . .
C12 C11 C10 119.7(5) . .
C30 C11 C10 109.8(3) . .
C11 C12 C13 120.6(7) . .
C11 C12 C33 116.5(7) . .
C13 C12 C33 111.2(8) . .
C2 C13 C14 122.4(3) . .
C2 C13 C12 120.7(5) . .
C14 C13 C12 106.4(5) . .
C2 C13 Sm3 77.2(2) . 6_565
C14 C13 Sm3 71.7(2) . 6_565
C12 C13 Sm3 89.3(4) . 6_565
C15 C14 C13 118.9(4) . .
C15 C14 C34 121.5(4) . .
C13 C14 C34 107.9(3) . .
C15 C14 Sm3 76.1(3) . 6_565
C13 C14 Sm3 78.8(2) . 6_565
C34 C14 Sm3 80.8(3) . 6_565
C14 C15 C16 120.1(4) . .
C14 C15 C37 120.4(4) . .
C16 C15 C37 108.0(4) . .
C14 C15 Sm3 75.5(3) . 6_565
C16 C15 Sm3 79.1(3) . 6_565
C37 C15 Sm3 81.7(3) . 6_565
C15 C16 C3 122.3(4) . .
C15 C16 C17 106.2(4) . .
C3 C16 C17 121.6(3) . .
C15 C16 Sm3 71.9(2) . 6_565
C3 C16 Sm3 77.1(2) . 6_565
C17 C16 Sm3 90.5(3) . 6_565
C18 C17 C38 120.7(5) . .
C18 C17 C16 120.0(5) . .
C38 C17 C16 109.3(4) . .
C17 C18 C41 121.7(4) . .
C17 C18 C19 120.6(6) . .
C41 C18 C19 108.3(4) . .
C4 C19 C20 124.3(4) . .
C4 C19 C18 120.1(4) . .
C20 C19 C18 104.3(5) . .
C4 C19 Sm3 63.3(2) . .
C20 C19 Sm3 79.7(4) . .
C18 C19 Sm3 98.2(3) . .
C21 C20 C42 120.8(6) . .
C21 C20 C19 117.2(6) . .
C42 C20 C19 111.5(4) . .
C21 C20 Sm3 70.6(4) . .
C42 C20 Sm3 95.3(4) . .
C19 C20 Sm3 72.4(4) . .
C20 C21 C22 120.1(5) . .
C20 C21 C45 119.3(5) . .
C22 C21 C45 108.4(3) . .
C20 C21 Sm3 81.6(4) . .
C22 C21 Sm3 65.3(2) . .
C45 C21 Sm3 88.1(3) . .
C5 C22 C21 122.0(3) . .
C5 C22 C23 121.0(3) . .
C21 C22 C23 105.8(4) . .
C5 C22 Sm3 66.7(2) . .
C21 C22 Sm3 84.5(3) . .
C23 C22 Sm3 87.5(3) . .
C24 C23 C46 124.5(4) . .
C24 C23 C22 116.7(4) . .
C46 C23 C22 110.2(4) . .
C24 C23 Sm3 91.4(4) . .
C46 C23 Sm3 84.4(3) . .
C22 C23 Sm3 62.9(2) . .
C23 C24 C7 127.4(6) . .
C23 C24 C25 116.8(4) . .
C7 C24 C25 102.9(6) . .
C48 C25 C26 123.5(5) . .
C48 C25 C24 119.7(4) . .
C26 C25 C24 106.5(5) . .
C27 C26 C25 119.1(4) . .
C27 C26 C8 119.8(4) . .
C25 C26 C8 109.1(4) . .
C26 C27 C28 119.9(3) . .
C26 C27 C50 119.7(4) . .
C28 C27 C50 108.8(4) . .
C29 C28 C52 120.4(7) . .
C29 C28 C27 120.3(5) . .
C52 C28 C27 107.3(4) . .
C28 C29 C30 120.5(5) . .
C28 C29 C9 119.8(5) . .
C30 C29 C9 107.9(3) . .
C11 C30 C31 121.0(4) . .
C11 C30 C29 106.7(3) . .
C31 C30 C29 121.4(4) . .
C30 C31 C32 117.9(4) . .
C30 C31 C53 116.9(4) . .
C32 C31 C53 119.6(4) . .
C33 C32 C31 116.5(7) . .
C33 C32 C56 117.1(7) . .
C31 C32 C56 120.5(5) . .
C32 C33 C12 125.9(10) . .
C32 C33 C34 125.2(9) . .
C12 C33 C34 101.6(9) . .
C35 C34 C14 118.8(4) . .
C35 C34 C33 116.9(6) . .
C14 C34 C33 110.4(5) . .
C35 C34 Sm3 80.7(3) . 6_565
C14 C34 Sm3 70.0(3) . 6_565
C33 C34 Sm3 81.5(5) . 6_565
C34 C35 C57 119.3(4) . .
C34 C35 C36 119.3(4) . .
C57 C35 C36 109.6(3) . .
C34 C35 Sm3 72.4(3) . 6_565
C57 C35 Sm3 87.3(3) . 6_565
C36 C35 Sm3 76.5(2) . 6_565
C37 C36 C59 121.0(10) . .
C37 C36 C35 121.1(4) . .
C59 C36 C35 106.1(10) . .
C37 C36 Sm3 73.3(3) . 6_565
C59 C36 Sm3 87.9(7) . 6_565
C35 C36 Sm3 75.4(2) . 6_565
C36 C37 C38 119.3(5) . .
C36 C37 C15 118.8(5) . .
C38 C37 C15 109.5(5) . .
C36 C37 Sm3 80.4(4) . 6_565
C38 C37 Sm3 84.8(3) . 6_565
C15 C37 Sm3 69.2(3) . 6_565
C39 C38 C37 123.7(4) . .
C39 C38 C17 120.1(4) . .
C37 C38 C17 105.6(4) . .
C38 C39 C60 116.7(3) . .
C38 C39 C40 118.1(3) . .
C60 C39 C40 119.6(3) . .
C40 C41 C42 119.8(3) . .
C40 C41 C18 121.7(3) . .
C42 C41 C18 107.3(3) . .
C43 C42 C20 119.4(4) . .
C43 C42 C41 120.6(4) . .
C20 C42 C41 107.6(4) . .
C42 C43 C44 121.6(7) . .
C42 C43 C64 119.2(4) . .
C44 C43 C64 107.2(8) . .
C43 C44 C45 119.9(13) . .
C43 C44 C66 111.5(11) . .
C45 C44 C66 117.6(15) . .
C44 C45 C21 118.9(9) . .
C44 C45 C46 119.4(9) . .
C21 C45 C46 109.0(3) . .
C47 C46 C23 121.1(4) . .
C47 C46 C45 123.1(4) . .
C23 C46 C45 105.4(4) . .
C46 C47 C67 117.6(4) . .
C46 C47 C48 118.6(3) . .
C67 C47 C48 118.7(4) . .
C25 C48 C49 117.5(6) . .
C25 C48 C47 117.7(4) . .
C49 C48 C47 119.8(5) . .
C69 C49 C50 115.6(5) . .
C69 C49 C48 119.8(7) . .
C50 C49 C48 118.9(8) . .
C69 C49 Sm4 65.3(4) . .
C50 C49 Sm4 83.6(4) . .
C48 C49 Sm4 97.3(5) . .
C49 C50 C51 121.1(5) . .
C49 C50 C27 121.2(5) . .
C51 C50 C27 106.7(4) . .
C49 C50 Sm4 68.1(4) . .
C51 C50 Sm4 68.7(2) . .
C27 C50 Sm4 104.0(2) . .
C71 C51 C52 123.3(3) . .
C71 C51 C50 119.2(3) . .
C52 C51 C50 108.6(3) . .
C71 C51 Sm4 63.26(19) . .
C52 C51 Sm4 96.4(2) . .
C50 C51 Sm4 83.0(2) . .
C71 C51 Sm4 60.36(18) . 6_565
C52 C51 Sm4 87.9(2) . 6_565
C50 C51 Sm4 95.3(2) . 6_565
C53 C52 C28 121.0(5) . .
C53 C52 C51 120.2(3) . .
C28 C52 C51 108.4(5) . .
C54 C53 C52 116.9(5) . .
C54 C53 C31 117.5(4) . .
C52 C53 C31 119.6(4) . .
C54 C53 Sm4 62.7(5) . 6_565
C52 C53 Sm4 83.8(2) . 6_565
C31 C53 Sm4 99.3(2) . 6_565
C53 C54 C72 123.5(6) . .
C53 C54 C55 122.9(7) . .
C72 C54 C55 106.3(8) . .
C53 C54 Sm4 89.7(5) . 6_565
C72 C54 Sm4 65.6(4) . 6_565
C55 C54 Sm4 86.5(5) . 6_565
C56 C55 C74 122.0(5) . .
C56 C55 C54 121.3(5) . .
C74 C55 C54 109.7(7) . .
C56 C55 Sm4 101.0(2) . 6_565
C74 C55 Sm4 76.6(4) . 6_565
C54 C55 Sm4 64.5(4) . 6_565
C56 C55 Sm1 99.76(18) . 6_565
C74 C55 Sm1 65.3(4) . 6_565
C54 C55 Sm1 77.1(4) . 6_565
C57 C56 C55 116.6(4) . .
C57 C56 C32 119.5(4) . .
C55 C56 C32 118.2(4) . .
C56 C57 C35 122.1(4) . .
C56 C57 C58 121.9(4) . .
C35 C57 C58 105.9(3) . .
C75 C58 C59 123.0(8) . .
C75 C58 C57 120.1(3) . .
C59 C58 C57 107.6(8) . .
C36 C59 C58 110.4(14) . .
C36 C59 C60 121.5(14) . .
C58 C59 C60 118.4(13) . .
C61 C60 C59 117.2(8) . .
C61 C60 C39 118.7(4) . .
C59 C60 C39 117.7(8) . .
C60 C61 C76 123.2(3) . .
C60 C61 C62 121.5(3) . .
C76 C61 C62 107.6(3) . .
C78 C62 C63 124.9(3) . .
C78 C62 C61 105.9(3) . .
C63 C62 C61 122.0(3) . .
C64 C63 C62 116.4(3) . .
C64 C63 C40 117.5(3) . .
C62 C63 C40 120.4(3) . .
C63 C64 C43 121.0(4) . .
C63 C64 C65 121.2(3) . .
C43 C64 C65 107.6(3) . .
C79 C65 C66 120.8(4) . .
C79 C65 C64 121.3(4) . .
C66 C65 C64 108.6(3) . .
C67 C66 C44 122.9(8) . .
C67 C66 C65 120.8(4) . .
C44 C66 C65 104.8(9) . .
C66 C67 C68 116.9(5) . .
C66 C67 C47 119.2(4) . .
C68 C67 C47 118.4(6) . .
C67 C68 C69 122.9(6) . .
C67 C68 C80 121.9(9) . .
C69 C68 C80 107.5(8) . .
C67 C68 Sm1 93.7(6) . .
C69 C68 Sm1 76.3(5) . .
C80 C68 Sm1 70.6(4) . .
C67 C68 Sm2 92.1(5) . .
C69 C68 Sm2 83.4(5) . .
C80 C68 Sm2 65.3(4) . .
C67 C68 Sm4 98.6(6) . .
C69 C68 Sm4 62.4(5) . .
C80 C68 Sm4 79.4(5) . .
C49 C69 C70 122.9(5) . .
C49 C69 C68 120.5(6) . .
C70 C69 C68 108.8(4) . .
C49 C69 Sm4 84.9(5) . .
C70 C69 Sm4 69.1(2) . .
C68 C69 Sm4 88.1(5) . .
C49 C69 Sm1 95.7(4) . .
C70 C69 Sm1 72.46(18) . .
C68 C69 Sm1 72.5(4) . .
C49 C69 Sm2 100.2(4) . .
C70 C69 Sm2 72.42(18) . .
C68 C69 Sm2 67.8(4) . .
C71 C70 C69 119.4(3) . .
C71 C70 C81 122.0(4) . .
C69 C70 C81 108.9(4) . .
C71 C70 Sm4 76.9(2) . .
C69 C70 Sm4 78.1(2) . .
C81 C70 Sm4 84.1(3) . .
C71 C70 Sm1 91.34(17) . .
C69 C70 Sm1 76.48(18) . .
C81 C70 Sm1 70.0(2) . .
C71 C70 Sm4 68.1(2) . 6_565
C69 C70 Sm4 91.9(2) . 6_565
C81 C70 Sm4 80.9(3) . 6_565
C71 C70 Sm2 94.67(17) . .
C69 C70 Sm2 79.35(18) . .
C81 C70 Sm2 63.9(2) . .
C71 C70 Sm1 78.43(16) . 6_565
C69 C70 Sm1 94.94(18) . 6_565
C81 C70 Sm1 66.9(2) . 6_565
C54 C72 C73 109.8(5) . .
C54 C72 C71 119.0(5) . .
C73 C72 C71 121.4(3) . .
C54 C72 Sm4 82.6(5) . 6_565
C73 C72 Sm4 81.4(2) . 6_565
C71 C72 Sm4 75.1(2) . 6_565
C54 C72 Sm1 88.0(4) . 6_565
C73 C72 Sm1 66.68(16) . 6_565
C71 C72 Sm1 84.09(16) . 6_565
C54 C72 Sm4 91.6(5) . .
C73 C72 Sm4 86.1(2) . .
C71 C72 Sm4 63.20(18) . .
C82 C73 C72 121.0(4) . .
C82 C73 C74 120.6(5) . .
C72 C73 C74 107.4(5) . .
C82 C73 Sm1 72.9(2) . 6_565
C72 C73 Sm1 82.19(17) . 6_565
C74 C73 Sm1 82.4(4) . 6_565
C82 C73 Sm4 82.5(3) . 6_565
C72 C73 Sm4 66.2(2) . 6_565
C74 C73 Sm4 87.9(4) . 6_565
C82 C73 Sm2 66.9(2) . 6_565
C72 C73 Sm2 89.05(17) . 6_565
C74 C73 Sm2 82.6(4) . 6_565
C75 C74 C55 120.0(7) . .
C75 C74 C73 122.2(5) . .
C55 C74 C73 106.9(8) . .
C75 C74 Sm1 83.8(4) . 6_565
C55 C74 Sm1 86.5(5) . 6_565
C73 C74 Sm1 66.4(4) . 6_565
C75 C74 Sm2 77.7(4) . 6_565
C55 C74 Sm2 92.5(5) . 6_565
C73 C74 Sm2 68.0(4) . 6_565
C75 C74 Sm4 96.8(5) . 6_565
C55 C74 Sm4 75.4(5) . 6_565
C73 C74 Sm4 63.1(4) . 6_565
C58 C75 C76 117.9(3) . .
C58 C75 C74 117.9(4) . .
C76 C75 C74 116.9(4) . .
C58 C75 Sm2 101.81(18) . 6_565
C76 C75 Sm2 67.89(17) . 6_565
C74 C75 Sm2 74.4(4) . 6_565
C58 C75 Sm1 101.84(18) . 6_565
C76 C75 Sm1 74.44(18) . 6_565
C74 C75 Sm1 67.8(4) . 6_565
C75 C76 C61 119.5(3) . .
C75 C76 C77 121.8(3) . .
C61 C76 C77 108.9(3) . .
C75 C76 Sm2 83.69(17) . 6_565
C61 C76 Sm2 88.41(17) . 6_565
C77 C76 Sm2 66.62(17) . 6_565
C75 C76 Sm1 77.76(17) . 6_565
C61 C76 Sm1 94.24(17) . 6_565
C77 C76 Sm1 67.92(18) . 6_565
C78 C77 C82 123.8(4) . .
C78 C77 C76 104.4(3) . .
C82 C77 C76 121.1(4) . .
C78 C77 Sm2 83.37(16) . 6_565
C82 C77 Sm2 73.0(2) . 6_565
C76 C77 Sm2 82.00(18) . 6_565
C78 C77 Sm1 90.13(17) . 6_565
C82 C77 Sm1 66.9(2) . 6_565
C76 C77 Sm1 82.63(18) . 6_565
C78 C77 Sm2 72.74(15) . .
C82 C77 Sm2 72.3(2) . .
C76 C77 Sm2 94.68(18) . .
C80 C79 C65 118.4(4) . .
C80 C79 C78 116.7(4) . .
C65 C79 C78 117.6(3) . .
C80 C79 Sm2 69.49(18) . .
C65 C79 Sm2 94.5(2) . .
C78 C79 Sm2 79.14(16) . .
C80 C79 Sm1 63.21(17) . .
C65 C79 Sm1 95.7(2) . .
C78 C79 Sm1 84.36(17) . .
C80 C79 Sm2 74.56(19) . 6_565
C65 C79 Sm2 103.0(2) . 6_565
C78 C79 Sm2 66.32(15) . 6_565
C79 C80 C68 119.9(6) . .
C79 C80 C81 121.1(4) . .
C68 C80 C81 108.9(7) . .
C79 C80 Sm2 79.00(18) . .
C68 C80 Sm2 83.4(5) . .
C81 C80 Sm2 75.8(2) . .
C79 C80 Sm1 87.26(18) . .
C68 C80 Sm1 77.1(5) . .
C81 C80 Sm1 72.9(2) . .
C79 C80 Sm2 78.33(18) . 6_565
C68 C80 Sm2 94.5(5) . 6_565
C81 C80 Sm2 66.4(2) . 6_565
C79 C80 Sm4 99.3(2) . .
C68 C80 Sm4 72.3(5) . .
C81 C80 Sm4 65.3(3) . .
C82 C81 C80 122.6(5) . .
C82 C81 C70 122.3(4) . .
C80 C81 C70 105.9(5) . .
C82 C81 Sm1 87.2(4) . .
C80 C81 Sm1 73.9(2) . .
C70 C81 Sm1 77.2(2) . .
C82 C81 Sm2 82.4(4) . .
C80 C81 Sm2 71.2(2) . .
C70 C81 Sm2 85.7(3) . .
C82 C81 Sm4 88.9(4) . .
C80 C81 Sm4 85.8(3) . .
C70 C81 Sm4 63.7(3) . .
C82 C81 Sm1 67.4(4) . 6_565
C80 C81 Sm1 90.8(3) . 6_565
C70 C81 Sm1 83.7(2) . 6_565
C82 C81 Sm2 67.3(4) . 6_565
C80 C81 Sm2 84.5(3) . 6_565
C70 C81 Sm2 90.1(3) . 6_565
C82 C81 Sm4 76.1(4) . 6_565
C80 C81 Sm4 96.2(3) . 6_565
C70 C81 Sm4 68.9(3) . 6_565
C81 C82 C77 115.9(5) . .
C81 C82 C73 116.7(4) . .
C77 C82 C73 117.3(4) . .
C81 C82 Sm2 81.7(4) . 6_565
C77 C82 Sm2 74.6(2) . 6_565
C73 C82 Sm2 81.7(3) . 6_565
C81 C82 Sm1 81.6(4) . 6_565
C77 C82 Sm1 82.1(3) . 6_565
C73 C82 Sm1 74.4(2) . 6_565
C81 C82 Sm2 67.0(4) . .
C77 C82 Sm2 78.3(3) . .
C73 C82 Sm2 93.1(3) . .
C81 C82 Sm1 62.8(4) . .
C77 C82 Sm1 85.9(3) . .
C73 C82 Sm1 89.6(3) . .
C81 C82 Sm4 75.1(4) . 6_565
C77 C82 Sm4 96.2(3) . 6_565
C73 C82 Sm4 67.6(3) . 6_565
C81 C82 Sm4 63.3(4) . .
C77 C82 Sm4 97.7(3) . .
C73 C82 Sm4 78.0(3) . .
C41 C40 C63 121.9(2) . .
C41 C40 C63 121.9(2) 6_565 6_565
C41 C40 C39 115.5(3) 6_565 6_565
C63 C40 C39 117.7(2) 6_565 6_565
C41 C40 C39 115.5(3) . .
C63 C40 C39 117.7(2) . .
C70 C71 C51 120.4(2) . .
C70 C71 C51 120.4(2) 6_565 6_565
C70 C71 C72 116.5(3) . .
C51 C71 C72 115.9(2) . .
C70 C71 C72 116.5(3) 6_565 6_565
C51 C71 C72 115.9(2) 6_565 6_565
C70 C71 Sm4 70.7(2) 6_565 6_565
C70 C71 Sm4 81.1(2) . 6_565
C51 C71 Sm4 91.0(2) . 6_565
C51 C71 Sm4 87.2(2) 6_565 6_565
C72 C71 Sm4 70.77(18) . 6_565
C72 C71 Sm4 85.55(19) 6_565 6_565
C70 C71 Sm4 81.1(2) 6_565 .
C70 C71 Sm4 70.7(2) . .
C51 C71 Sm4 87.2(2) . .
C51 C71 Sm4 91.0(2) 6_565 .
C72 C71 Sm4 85.56(19) . .
C72 C71 Sm4 70.76(18) 6_565 .
C70 C71 Sm1 74.47(16) 6_565 .
C70 C71 Sm1 60.95(14) . .
C51 C71 Sm1 97.98(15) . .
C51 C71 Sm1 102.69(15) 6_565 .
C72 C71 Sm1 85.12(15) . .
C72 C71 Sm1 66.73(14) 6_565 .
C70 C71 Sm1 60.96(14) 6_565 6_565
C70 C71 Sm1 74.46(16) . 6_565
C51 C71 Sm1 102.69(15) . 6_565
C51 C71 Sm1 97.98(15) 6_565 6_565
C72 C71 Sm1 66.73(14) . 6_565
C72 C71 Sm1 85.12(15) 6_565 6_565
C77 C78 C62 113.2(2) . .
C77 C78 C62 113.2(2) 6_565 6_565
C77 C78 C79 119.9(3) 6_565 6_565
C62 C78 C79 117.4(3) 6_565 6_565
C77 C78 C79 119.9(3) . .
C62 C78 C79 117.4(3) . .
C77 C78 Sm2 66.73(15) 6_565 .
C77 C78 Sm2 78.63(16) . .
C62 C78 Sm2 93.03(15) . .
C62 C78 Sm2 88.78(15) 6_565 .
C79 C78 Sm2 84.02(16) 6_565 .
C79 C78 Sm2 68.81(15) . .
C77 C78 Sm2 78.63(16) 6_565 6_565
C77 C78 Sm2 66.73(15) . 6_565
C62 C78 Sm2 88.77(15) . 6_565
C62 C78 Sm2 93.03(15) 6_565 6_565
C79 C78 Sm2 68.81(15) 6_565 6_565
C79 C78 Sm2 84.02(16) . 6_565
N3 Ni1 N1 178.53(6) . .
N3 Ni1 N2 89.96(3) . .
N1 Ni1 N2 90.01(3) . .
N3 Ni1 N2 89.96(3) . 6_565
N1 Ni1 N2 90.01(3) . 6_565
N2 Ni1 N2 177.64(6) . 6_565
C84 N1 C84 104.11(14) 6_565 .
C84 N1 Ni1 127.93(7) 6_565 .
C84 N1 Ni1 127.93(7) . .
C83 N3 C83 104.11(14) . 6_565
C83 N3 Ni1 127.93(7) . .
C83 N3 Ni1 127.93(7) 6_565 .
C85 N2 C86 104.04(10) . .
C85 N2 Ni1 128.02(8) . .
C86 N2 Ni1 127.94(8) . .
C87 C83 N3 125.11(11) . .
C87 C83 C89 123.36(11) . .
N3 C83 C89 111.52(11) . .
C88 C84 N1 125.23(11) . .
C88 C84 C91 123.09(11) . .
N1 C84 C91 111.66(11) . .
N2 C85 C87 125.03(12) . .
N2 C85 C90 111.80(11) . .
C87 C85 C90 123.17(12) . .
C88 C86 N2 125.02(12) . .
C88 C86 C92 123.30(12) . .
N2 C86 C92 111.68(11) . .
C83 C87 C85 123.93(12) . .
C83 C87 H87 118.0 . .
C85 C87 H87 118.0 . .
C84 C88 C86 123.81(12) . .
C84 C88 H88 118.1 . .
C86 C88 H88 118.1 . .
C89 C89 C83 106.42(7) 6_565 .
C89 C89 C93 129.04(7) 6_565 .
C83 C89 C93 124.39(12) . .
C92 C90 C85 106.15(11) . .
C92 C90 C94 129.34(13) . .
C85 C90 C94 124.49(12) . .
C91 C91 C84 106.27(8) 6_565 .
C91 C91 C95 128.95(8) 6_565 .
C84 C91 C95 124.66(12) . .
C90 C92 C86 106.33(11) . .
C90 C92 C96 129.31(13) . .
C86 C92 C96 124.33(12) . .
C89 C93 C97 112.01(11) . .
C89 C93 H93A 109.2 . .
C97 C93 H93A 109.2 . .
C89 C93 H93B 109.2 . .
C97 C93 H93B 109.2 . .
H93A C93 H93B 107.9 . .
C90 C94 C99 113.17(14) . .
C90 C94 H94A 108.9 . .
C99 C94 H94A 108.9 . .
C90 C94 H94B 108.9 . .
C99 C94 H94B 108.9 . .
H94A C94 H94B 107.8 . .
C91 C95 C98 112.95(11) . .
C91 C95 H95A 109.0 . .
C98 C95 H95A 109.0 . .
C91 C95 H95B 109.0 . .
C98 C95 H95B 109.0 . .
H95A C95 H95B 107.8 . .
C92 C96 C100 112.77(13) . .
C92 C96 H96A 109.0 . .
C100 C96 H96A 109.0 . .
C92 C96 H96B 109.0 . .
C100 C96 H96B 109.0 . .
H96A C96 H96B 107.8 . .
C93 C97 H97A 109.5 . .
C93 C97 H97B 109.5 . .
H97A C97 H97B 109.5 . .
C93 C97 H97C 109.5 . .
H97A C97 H97C 109.5 . .
H97B C97 H97C 109.5 . .
C95 C98 H98A 109.5 . .
C95 C98 H98B 109.5 . .
H98A C98 H98B 109.5 . .
C95 C98 H98C 109.5 . .
H98A C98 H98C 109.5 . .
H98B C98 H98C 109.5 . .
C94 C99 H99A 109.5 . .
C94 C99 H99B 109.5 . .
H99A C99 H99B 109.5 . .
C94 C99 H99C 109.5 . .
H99A C99 H99C 109.5 . .
H99B C99 H99C 109.5 . .
C96 C100 H10A 109.5 . .
C96 C100 H10B 109.5 . .
H10A C100 H10B 109.5 . .
C96 C100 H10C 109.5 . .
H10A C100 H10C 109.5 . .
H10B C100 H10C 109.5 . .
C102 C101 C106 116.8(6) . .
C102 C101 C107 121.4(3) . .
C106 C101 C107 121.8(6) . .
C103 C102 C101 121.6(3) . .
C103 C102 H102 119.2 . .
C101 C102 H102 119.2 . .
C102 C103 C104 120.4(4) . .
C102 C103 H103 119.8 . .
C104 C103 H103 119.8 . .
C105 C104 C103 118.9(4) . .
C105 C104 H104 120.6 . .
C103 C104 H104 120.6 . .
C104 C105 C106 120.5(4) . .
C104 C105 H105 119.8 . .
C106 C105 H105 119.8 . .
C105 C106 C101 121.9(5) . .
C105 C106 H106 119.1 . .
C101 C106 H106 119.1 . .
C109 C108 C113 118.36(19) . .
C109 C108 C114 120.51(19) . .
C113 C108 C114 121.13(19) . .
C110 C109 C108 120.49(19) . .
C110 C109 H109 119.8 . .
C108 C109 H109 119.8 . .
C111 C110 C109 120.7(2) . .
C111 C110 H110 119.7 . .
C109 C110 H110 119.7 . .
C112 C111 C110 119.4(2) . .
C112 C111 H111 120.3 . .
C110 C111 H111 120.3 . .
C111 C112 C113 120.1(2) . .
C111 C112 H112 119.9 . .
C113 C112 H112 119.9 . .
C112 C113 C108 120.9(2) . .
C112 C113 H113 119.5 . .
C108 C113 H113 119.5 . .
C108 C114 H11A 109.6 . .
C108 C114 H11B 109.4 . .
H11A C114 H11B 109.4 . .

loop_
_geom_bond_atom_site_label_1
_geom_bond_atom_site_label_2
_geom_bond_distance
_geom_bond_site_symmetry_2
Sm1 C81 2.533(5) .
Sm1 C80 2.546(3) .
Sm1 C82 2.555(5) 6_565
Sm1 C73 2.573(3) 6_565
Sm1 C70 2.629(3) .
Sm1 C68 2.631(11) .
Sm1 C69 2.681(3) .
Sm2 C80 2.520(3) .
Sm2 C82 2.552(5) 6_565
Sm2 C77 2.573(3) 6_565
Sm2 C81 2.581(5) .
Sm2 C79 2.641(4) .
Sm2 C81 2.737(6) 6_565
Sm2 C73 2.744(3) 6_565
Sm3 C5 2.418(9) .
Sm3 C4 2.590(9) .
Sm3 C22 2.601(9) .
Sm3 C14 2.777(9) 6_565
Sm3 C15 2.785(9) 6_565
Sm3 C6 2.821(9) .
Sm3 C21 2.850(9) .
Sm3 C13 2.870(9) 6_565
Sm4 C70 2.457(7) .
Sm4 C72 2.477(7) 6_565
Sm4 C71 2.536(7) .
Sm4 C69 2.573(7) .
Sm4 C73 2.676(7) 6_565
Sm4 C54 2.697(12) 6_565
Sm4 C70 2.700(7) 6_565
C1 C10 1.414(4) .
C1 C6 1.454(5) .
C1 C2 1.475(4) .
C2 C13 1.409(5) .
C2 C3 1.445(5) .
C3 C16 1.421(5) .
C3 C4 1.463(5) .
C4 C19 1.405(5) .
C4 C5 1.466(5) .
C5 C22 1.409(5) .
C5 C6 1.481(5) .
C6 C7 1.420(8) .
C7 C8 1.411(7) .
C7 C24 1.452(12) .
C8 C9 1.377(5) .
C8 C26 1.446(6) .
C9 C10 1.432(5) .
C9 C29 1.448(5) .
C10 C11 1.465(5) .
C11 C12 1.340(8) .
C11 C30 1.419(6) .
C12 C13 1.454(8) .
C12 C33 1.468(15) .
C13 C14 1.442(5) .
C14 C15 1.365(6) .
C14 C34 1.444(6) .
C15 C16 1.420(6) .
C15 C37 1.451(8) .
C16 C17 1.454(7) .
C17 C18 1.304(8) .
C17 C38 1.443(6) .
C18 C41 1.447(8) .
C18 C19 1.475(5) .
C19 C20 1.422(9) .
C20 C21 1.408(6) .
C20 C42 1.414(8) .
C21 C22 1.439(5) .
C21 C45 1.440(6) .
C22 C23 1.446(5) .
C23 C24 1.286(10) .
C23 C46 1.437(6) .
C24 C25 1.569(10) .
C25 C48 1.414(7) .
C25 C26 1.438(7) .
C26 C27 1.385(5) .
C27 C28 1.449(11) .
C27 C50 1.451(6) .
C28 C29 1.370(6) .
C28 C52 1.435(8) .
C29 C30 1.447(5) .
C30 C31 1.425(5) .
C31 C32 1.465(7) .
C31 C53 1.488(7) .
C32 C33 1.326(14) .
C32 C56 1.468(7) .
C33 C34 1.501(15) .
C34 C35 1.386(6) .
C35 C57 1.434(6) .
C35 C36 1.469(6) .
C36 C37 1.365(7) .
C36 C59 1.388(18) .
C37 C38 1.421(6) .
C38 C39 1.403(5) .
C39 C60 1.466(5) .
C39 C40 1.546(4) .
C41 C40 1.375(4) .
C41 C42 1.427(6) .
C42 C43 1.390(6) .
C43 C44 1.40(2) .
C43 C64 1.433(6) .
C44 C45 1.424(17) .
C44 C66 1.437(19) .
C45 C46 1.445(6) .
C46 C47 1.392(6) .
C47 C67 1.466(5) .
C47 C48 1.492(6) .
C48 C49 1.457(8) .
C49 C69 1.409(12) .
C49 C50 1.438(11) .
C50 C51 1.444(6) .
C51 C71 1.398(4) .
C51 C52 1.442(5) .
C52 C53 1.412(6) .
C53 C54 1.403(13) .
C54 C72 1.433(11) .
C54 C55 1.450(9) .
C55 C56 1.413(5) .
C55 C74 1.447(9) .
C56 C57 1.412(6) .
C57 C58 1.448(5) .
C58 C75 1.420(5) .
C58 C59 1.45(2) .
C59 C60 1.46(2) .
C60 C61 1.421(5) .
C61 C76 1.434(5) .
C61 C62 1.438(5) .
C62 C78 1.407(4) .
C62 C63 1.427(5) .
C63 C64 1.418(5) .
C63 C40 1.434(4) .
C64 C65 1.446(6) .
C65 C79 1.421(6) .
C65 C66 1.445(5) .
C66 C67 1.408(6) .
C67 C68 1.425(13) .
C68 C69 1.431(14) .
C68 C80 1.443(8) .
C69 C70 1.423(6) .
C70 C71 1.398(4) .
C70 C81 1.458(7) .
C72 C73 1.449(5) .
C72 C71 1.473(4) .
C73 C82 1.443(7) .
C73 C74 1.454(11) .
C74 C75 1.426(12) .
C75 C76 1.426(5) .
C76 C77 1.460(6) .
C77 C78 1.396(4) .
C77 C82 1.432(6) .
C79 C80 1.406(6) .
C79 C78 1.503(4) .
C80 C81 1.453(6) .
C81 C82 1.426(6) .
C40 C41 1.375(4) 6_565
C40 C63 1.434(4) 6_565
C40 C39 1.546(4) 6_565
C71 C70 1.398(4) 6_565
C71 C51 1.398(4) 6_565
C71 C72 1.473(4) 6_565
C78 C77 1.396(4) 6_565
C78 C62 1.407(4) 6_565
C78 C79 1.503(4) 6_565
Ni1 N3 1.9569(14) .
Ni1 N1 1.9572(14) .
Ni1 N2 1.9588(11) .
N1 C84 1.3768(15) .
N3 C83 1.3787(15) .
N2 C85 1.3750(16) .
N2 C86 1.3791(16) .
C83 C87 1.3745(18) .
C83 C89 1.4487(16) .
C84 C88 1.3766(19) .
C84 C91 1.4472(17) .
C85 C87 1.3785(17) .
C85 C90 1.4467(19) .
C86 C88 1.3787(17) .
C86 C92 1.4443(19) .
C87 H87 0.9500 .
C88 H88 0.9500 .
C89 C89 1.356(3) 6_565
C89 C93 1.4991(18) .
C90 C92 1.3623(18) .
C90 C94 1.502(2) .
C91 C91 1.360(3) 6_565
C91 C95 1.4977(18) .
C92 C96 1.504(2) .
C93 C97 1.5317(19) .
C93 H93A 0.9900 .
C93 H93B 0.9900 .
C94 C99 1.531(2) .
C94 H94A 0.9900 .
C94 H94B 0.9900 .
C95 C98 1.532(2) .
C95 H95A 0.9900 .
C95 H95B 0.9900 .
C96 C100 1.522(3) .
C96 H96A 0.9900 .
C96 H96B 0.9900 .
C97 H97A 0.9800 .
C97 H97B 0.9800 .
C97 H97C 0.9800 .
C98 H98A 0.9800 .
C98 H98B 0.9800 .
C98 H98C 0.9800 .
C99 H99A 0.9800 .
C99 H99B 0.9800 .
C99 H99C 0.9800 .
C100 H10A 0.9800 .
C100 H10B 0.9800 .
C100 H10C 0.9800 .
C101 C102 1.386(4) .
C101 C106 1.395(12) .
C101 C107 1.497(6) .
C102 C103 1.373(6) .
C102 H102 0.9500 .
C103 C104 1.389(6) .
C103 H103 0.9500 .
C104 C105 1.369(7) .
C104 H104 0.9500 .
C105 C106 1.372(18) .
C105 H105 0.9500 .
C106 H106 0.9500 .
C107 H10D 0.9800 .
C107 H10E 0.9800 .
C107 H10F 0.9800 .
C108 C109 1.392(3) .
C108 C113 1.396(3) .
C108 C114 1.493(3) .
C109 C110 1.389(3) .
C109 H109 0.9500 .
C110 C111 1.384(3) .
C110 H110 0.9500 .
C111 C112 1.383(3) .
C111 H111 0.9500 .
C112 C113 1.389(3) .
C112 H112 0.9500 .
C113 H113 0.9500 .
C114 H11A 0.9593 .
C114 H11B 0.9600 .
